data_7024094
loop_
_publ_author_name
'Cheng, Fei'
'Dyke, John M.'
'Ferrante, Francesco'
'Hector, Andrew L.'
'Levason, William'
'Reid, Gillian'
'Webster, Michael'
'Zhang, Wenjian'

_publ_section_title
;
 Synthesis and structural characterisation of germanium(II) halide
 complexes with neutral N-donor ligands.
;
_journal_issue 3
_journal_name_full 'Dalton transactions (Cambridge, England : 2003)'
_journal_page_first 847
_journal_page_last 856
_journal_paper_doi 10.1039/b911016j
_journal_volume 39
_journal_year 2010
_chemical_formula_moiety 'C6 H16 Cl2 Ge N2'
_chemical_formula_sum 'C6 H16 Cl2 Ge N2'
_chemical_formula_weight 259.70
_chemical_name_common Dichloro(1,2-bis(dimethylamino)ethane)germanium(ii)
_chemical_name_systematic
;
Dichloro(1,2-bis(dimethylamino)ethane)germanium(II)
;
_space_group_IT_number 14
_symmetry_cell_setting monoclinic
_symmetry_Int_Tables_number 14
_symmetry_space_group_name_Hall '-P 2yn'
_symmetry_space_group_name_H-M 'P 1 21/n 1'
_atom_sites_solution_hydrogens geom
_atom_sites_solution_primary direct
_atom_sites_solution_secondary difmap
_audit_creation_date 2007-08-03
_audit_creation_method 'SHELXL-97 + hand edit'
_cell_angle_alpha 90.00
_cell_angle_beta 97.301(16)
_cell_angle_gamma 90.00
_cell_formula_units_Z 4
_cell_length_a 7.772(2)
_cell_length_b 15.488(4)
_cell_length_c 9.134(2)
_cell_measurement_reflns_used 33842
_cell_measurement_temperature 120(2)
_cell_measurement_theta_max 27.48
_cell_measurement_theta_min 2.91
_cell_volume 1090.6(5)
_computing_structure_refinement 'SHELXL-97 (Sheldrick, 1997)'
_computing_structure_solution 'SHELXS-97 (Sheldrick, 1997)'
_diffrn_ambient_temperature 120(2)
_diffrn_measured_fraction_theta_full 0.979
_diffrn_measured_fraction_theta_max 0.979
_diffrn_measurement_device_type 'Bruker-Nonius 95mm CCD camera on \k-goniostat'
_diffrn_measurement_method '\f & \w scans'
_diffrn_radiation_monochromator '10cm confocal mirrors'
_diffrn_radiation_source 'Bruker-Nonius FR591 rotating anode'
_diffrn_radiation_type MoK\a
_diffrn_radiation_wavelength 0.71073
_diffrn_reflns_av_R_equivalents 0.0679
_diffrn_reflns_av_sigmaI/netI 0.0537
_diffrn_reflns_limit_h_max 9
_diffrn_reflns_limit_h_min -10
_diffrn_reflns_limit_k_max 18
_diffrn_reflns_limit_k_min -20
_diffrn_reflns_limit_l_max 11
_diffrn_reflns_limit_l_min -11
_diffrn_reflns_number 12858
_diffrn_reflns_theta_full 27.66
_diffrn_reflns_theta_max 27.66
_diffrn_reflns_theta_min 3.91
_diffrn_standards_decay_% 0
_diffrn_standards_number 0
_exptl_absorpt_coefficient_mu 3.247
_exptl_absorpt_correction_T_max 1.0000
_exptl_absorpt_correction_T_min 0.6257
_exptl_absorpt_correction_type multi-scan
_exptl_absorpt_process_details 'G.M. Sheldrick, (2007). SADABS. Version 2007/2. Bruker AXS Inc.'
_exptl_crystal_colour colourless
_exptl_crystal_density_diffrn 1.582
_exptl_crystal_density_method 'not measured'
_exptl_crystal_description block
_exptl_crystal_F_000 528
_exptl_crystal_size_max 0.20
_exptl_crystal_size_mid 0.16
_exptl_crystal_size_min 0.12
_refine_diff_density_max 0.782
_refine_diff_density_min -0.765
_refine_diff_density_rms 0.130
_refine_ls_extinction_method none
_refine_ls_goodness_of_fit_ref 1.131
_refine_ls_hydrogen_treatment constr
_refine_ls_matrix_type full
_refine_ls_number_parameters 104
_refine_ls_number_reflns 2490
_refine_ls_number_restraints 0
_refine_ls_restrained_S_all 1.131
_refine_ls_R_factor_all 0.1007
_refine_ls_R_factor_gt 0.0635
_refine_ls_shift/su_max 0.000
_refine_ls_shift/su_mean 0.000
_refine_ls_structure_factor_coef Fsqd
_refine_ls_weighting_details 'w=1/[\s^2^(Fo^2^)+(0.0000P)^2^+6.6004P] where P=(Fo^2^+2Fc^2^)/3'
_refine_ls_weighting_scheme calc
_refine_ls_wR_factor_gt 0.1158
_refine_ls_wR_factor_ref 0.1337
_reflns_number_gt 1822
_reflns_number_total 2490
_reflns_threshold_expression I>2sigma(I)
_cod_data_source_file b911016j.txt
_cod_data_source_block 07wz011
_cod_original_sg_symbol_H-M 'P 21/n'
_cod_database_code 7024094

loop_
_symmetry_equiv_pos_as_xyz
'x, y, z'
'-x+1/2, y+1/2, -z+1/2'
'-x, -y, -z'
'x-1/2, -y-1/2, z-1/2'

loop_
_atom_site_label
_atom_site_type_symbol
_atom_site_fract_x
_atom_site_fract_y
_atom_site_fract_z
_atom_site_U_iso_or_equiv
_atom_site_adp_type
_atom_site_occupancy
_atom_site_symmetry_multiplicity
_atom_site_calc_flag
_atom_site_refinement_flags
Ge1 Ge 0.24996(8) 0.93186(4) 0.98314(7) 0.0353(2) Uani 1 1 d .
Cl1 Cl 0.2234(3) 0.88803(17) 1.24572(19) 0.0741(6) Uani 1 1 d .
Cl2 Cl 0.51307(19) 0.86787(12) 1.00041(19) 0.0508(4) Uani 1 1 d .
N1 N 0.1072(7) 0.8175(3) 0.9072(6) 0.0420(12) Uani 1 1 d .
N2 N 0.2638(7) 0.9386(4) 0.7161(5) 0.0410(12) Uani 1 1 d .
C1 C 0.1718(10) 0.7360(5) 0.9797(12) 0.080(3) Uani 1 1 d .
H1A H 0.1689 0.7406 1.0863 0.120 Uiso 1 1 calc R
H1B H 0.2913 0.7257 0.9603 0.120 Uiso 1 1 calc R
H1C H 0.0980 0.6880 0.9403 0.120 Uiso 1 1 calc R
C2 C -0.0709(9) 0.8308(5) 0.9401(10) 0.064(2) Uani 1 1 d .
H2A H -0.1452 0.7841 0.8958 0.096 Uiso 1 1 calc R
H2B H -0.1144 0.8863 0.8992 0.096 Uiso 1 1 calc R
H2C H -0.0721 0.8309 1.0472 0.096 Uiso 1 1 calc R
C3 C 0.1163(17) 0.8050(7) 0.7487(9) 0.102(4) Uani 1 1 d .
H3A H 0.2144 0.7655 0.7394 0.123 Uiso 1 1 calc R
H3B H 0.0092 0.7746 0.7069 0.123 Uiso 1 1 calc R
C4 C 0.1349(14) 0.8743(6) 0.6622(8) 0.084(3) Uani 1 1 d .
H4A H 0.0210 0.9037 0.6433 0.100 Uiso 1 1 calc R
H4B H 0.1634 0.8530 0.5660 0.100 Uiso 1 1 calc R
C5 C 0.2032(13) 1.0246(5) 0.6710(9) 0.077(3) Uani 1 1 d .
H5A H 0.1982 1.0301 0.5636 0.116 Uiso 1 1 calc R
H5B H 0.2834 1.0678 0.7193 0.116 Uiso 1 1 calc R
H5C H 0.0873 1.0338 0.6996 0.116 Uiso 1 1 calc R
C6 C 0.4293(11) 0.9226(8) 0.6616(8) 0.084(3) Uani 1 1 d .
H6A H 0.4739 0.8660 0.6962 0.126 Uiso 1 1 calc R
H6B H 0.5124 0.9675 0.6985 0.126 Uiso 1 1 calc R
H6C H 0.4128 0.9235 0.5534 0.126 Uiso 1 1 calc R

loop_
_atom_site_aniso_label
_atom_site_aniso_U_11
_atom_site_aniso_U_22
_atom_site_aniso_U_33
_atom_site_aniso_U_23
_atom_site_aniso_U_13
_atom_site_aniso_U_12
Ge1 0.0307(3) 0.0380(3) 0.0365(3) -0.0054(3) 0.0021(2) -0.0018(3)
Cl1 0.0747(13) 0.1155(18) 0.0338(9) 0.0011(10) 0.0139(8) -0.0173(12)
Cl2 0.0297(7) 0.0674(11) 0.0542(10) 0.0179(8) 0.0008(6) 0.0026(7)
N1 0.039(3) 0.043(3) 0.044(3) -0.007(2) 0.008(2) -0.006(2)
N2 0.042(3) 0.047(3) 0.033(3) 0.000(2) 0.003(2) -0.005(2)
C1 0.050(4) 0.032(4) 0.159(9) 0.013(5) 0.017(5) 0.000(3)
C2 0.036(4) 0.059(5) 0.096(6) -0.020(4) 0.006(4) -0.004(3)
C3 0.165(11) 0.099(7) 0.048(5) -0.027(5) 0.028(6) -0.081(8)
C4 0.121(8) 0.091(7) 0.032(4) -0.003(4) -0.012(4) -0.044(6)
C5 0.120(8) 0.062(5) 0.046(4) 0.013(4) -0.010(4) 0.026(5)
C6 0.062(5) 0.151(10) 0.044(4) 0.010(5) 0.025(4) 0.018(6)

loop_
_atom_type_symbol
_atom_type_description
_atom_type_scat_dispersion_real
_atom_type_scat_dispersion_imag
_atom_type_scat_source
C C 0.0033 0.0016 'International Tables Vol C Tables 4.2.6.8 and 6.1.1.4'
H H 0.0000 0.0000 'International Tables Vol C Tables 4.2.6.8 and 6.1.1.4'
N N 0.0061 0.0033 'International Tables Vol C Tables 4.2.6.8 and 6.1.1.4'
Cl Cl 0.1484 0.1585 'International Tables Vol C Tables 4.2.6.8 and 6.1.1.4'
Ge Ge 0.1547 1.8001 'International Tables Vol C Tables 4.2.6.8 and 6.1.1.4'

loop_
_geom_angle_atom_site_label_1
_geom_angle_atom_site_label_2
_geom_angle_atom_site_label_3
_geom_angle
N1 Ge1 Cl2 94.95(15)
N1 Ge1 N2 78.54(19)
Cl2 Ge1 N2 86.25(13)
N1 Ge1 Cl1 89.09(15)
Cl2 Ge1 Cl1 89.90(7)
N2 Ge1 Cl1 166.65(14)
C2 N1 C3 112.6(7)
C2 N1 C1 107.6(6)
C3 N1 C1 105.7(7)
C2 N1 Ge1 106.2(4)
C3 N1 Ge1 109.7(4)
C1 N1 Ge1 115.1(5)
C4 N2 C5 110.3(7)
C4 N2 C6 111.6(7)
C5 N2 C6 109.1(7)
C4 N2 Ge1 101.1(4)
C5 N2 Ge1 105.5(4)
C6 N2 Ge1 118.9(4)
N1 C1 H1A 109.5
N1 C1 H1B 109.5
H1A C1 H1B 109.5
N1 C1 H1C 109.5
H1A C1 H1C 109.5
H1B C1 H1C 109.5
N1 C2 H2A 109.5
N1 C2 H2B 109.5
H2A C2 H2B 109.5
N1 C2 H2C 109.5
H2A C2 H2C 109.5
H2B C2 H2C 109.5
C4 C3 N1 119.5(8)
C4 C3 H3A 107.4
N1 C3 H3A 107.4
C4 C3 H3B 107.4
N1 C3 H3B 107.4
H3A C3 H3B 107.0
C3 C4 N2 117.8(7)
C3 C4 H4A 107.9
N2 C4 H4A 107.9
C3 C4 H4B 107.9
N2 C4 H4B 107.9
H4A C4 H4B 107.2
N2 C5 H5A 109.5
N2 C5 H5B 109.5
H5A C5 H5B 109.5
N2 C5 H5C 109.5
H5A C5 H5C 109.5
H5B C5 H5C 109.5
N2 C6 H6A 109.5
N2 C6 H6B 109.5
H6A C6 H6B 109.5
N2 C6 H6C 109.5
H6A C6 H6C 109.5
H6B C6 H6C 109.5

loop_
_geom_bond_atom_site_label_1
_geom_bond_atom_site_label_2
_geom_bond_distance
Ge1 N1 2.157(5)
Ge1 Cl2 2.2599(18)
Ge1 N2 2.458(5)
Ge1 Cl1 2.526(2)
N1 C2 1.468(8)
N1 C3 1.471(9)
N1 C1 1.483(9)
N2 C4 1.453(9)
N2 C5 1.454(9)
N2 C6 1.458(9)
C1 H1A 0.9800
C1 H1B 0.9800
C1 H1C 0.9800
C2 H2A 0.9800
C2 H2B 0.9800
C2 H2C 0.9800
C3 C4 1.352(12)
C3 H3A 0.9900
C3 H3B 0.9900
C4 H4A 0.9900
C4 H4B 0.9900
C5 H5A 0.9800
C5 H5B 0.9800
C5 H5C 0.9800
C6 H6A 0.9800
C6 H6B 0.9800
C6 H6C 0.9800

loop_
_geom_torsion_atom_site_label_1
_geom_torsion_atom_site_label_2
_geom_torsion_atom_site_label_3
_geom_torsion_atom_site_label_4
_geom_torsion
Cl2 Ge1 N1 C2 158.8(5)
N2 Ge1 N1 C2 -116.1(5)
Cl1 Ge1 N1 C2 68.9(5)
Cl2 Ge1 N1 C3 -79.3(7)
N2 Ge1 N1 C3 5.9(7)
Cl1 Ge1 N1 C3 -169.1(7)
Cl2 Ge1 N1 C1 39.8(5)
N2 Ge1 N1 C1 125.0(5)
Cl1 Ge1 N1 C1 -50.0(5)
N1 Ge1 N2 C4 12.9(5)
Cl2 Ge1 N2 C4 108.7(5)
Cl1 Ge1 N2 C4 35.2(9)
N1 Ge1 N2 C5 127.8(5)
Cl2 Ge1 N2 C5 -136.4(5)
Cl1 Ge1 N2 C5 150.1(6)
N1 Ge1 N2 C6 -109.5(6)
Cl2 Ge1 N2 C6 -13.7(6)
Cl1 Ge1 N2 C6 -87.2(8)
C2 N1 C3 C4 89.5(12)
C1 N1 C3 C4 -153.3(11)
Ge1 N1 C3 C4 -28.6(13)
N1 C3 C4 N2 45.8(16)
C5 N2 C4 C3 -144.6(10)
C6 N2 C4 C3 94.0(11)
Ge1 N2 C4 C3 -33.4(11)
